data_7016311
loop_
_publ_author_name
'Mochida, Tomoyuki'
'Funasako, Yusuke'
'Azumi, Hiroko'

_publ_section_title
;
 Charge-transfer complexes from decamethylferrocene and 1,4-quinone
 derivatives: neutral-ionic phase diagrams for metallocene complexes.
;
_journal_issue 36
_journal_name_full 'Dalton transactions (Cambridge, England : 2003)'
_journal_page_first 9221
_journal_page_last 9228
_journal_paper_doi 10.1039/c1dt10200a
_journal_volume 40
_journal_year 2011
_chemical_formula_moiety 'C20 H30 Fe, 2(C10 H4 Br2 O2)'
_chemical_formula_sum 'C40 H38 Br4 Fe O4'
_chemical_formula_weight 958.19
_chemical_name_common 'decamethylferrocene-dibromonaphthoquinone complex'
_chemical_name_systematic
;
decamethylferrocene-dibromonaphthoquinone complex
;
_space_group_IT_number 14
_symmetry_cell_setting monoclinic
_symmetry_space_group_name_Hall '-P 2ybc'
_symmetry_space_group_name_H-M 'P 1 21/c 1'
_atom_sites_solution_hydrogens geom
_atom_sites_solution_primary direct
_atom_sites_solution_secondary difmap
_audit_creation_method SHELXL-97
_cell_angle_alpha 90.00
_cell_angle_beta 95.6160(10)
_cell_angle_gamma 90.00
_cell_formula_units_Z 2
_cell_length_a 14.0046(12)
_cell_length_b 8.4462(7)
_cell_length_c 15.2741(13)
_cell_measurement_reflns_used 5079
_cell_measurement_temperature 173
_cell_measurement_theta_max 25.32
_cell_measurement_theta_min 2.68
_cell_volume 1798.0(3)
_computing_cell_refinement 'Bruker SMART'
_computing_data_collection 'Bruker SMART'
_computing_data_reduction 'Bruker SAINT'
_computing_molecular_graphics 'Bruker SHELXTL'
_computing_publication_material 'Bruker SHELXTL'
_computing_structure_refinement 'SHELXL-97 (Sheldrick, 1997)'
_computing_structure_solution 'SHELXS-97 (Sheldrick, 1990)'
_diffrn_ambient_temperature 173
_diffrn_detector_area_resol_mean 8.366
_diffrn_measured_fraction_theta_full 0.999
_diffrn_measured_fraction_theta_max 0.999
_diffrn_measurement_device_type 'CCD area detector'
_diffrn_measurement_method 'phi and omega scans'
_diffrn_radiation_monochromator graphite
_diffrn_radiation_source 'fine-focus sealed tube'
_diffrn_radiation_type MoK\a
_diffrn_radiation_wavelength 0.71073
_diffrn_reflns_av_R_equivalents 0.0202
_diffrn_reflns_av_sigmaI/netI 0.0226
_diffrn_reflns_limit_h_max 16
_diffrn_reflns_limit_h_min -13
_diffrn_reflns_limit_k_max 7
_diffrn_reflns_limit_k_min -10
_diffrn_reflns_limit_l_max 18
_diffrn_reflns_limit_l_min -17
_diffrn_reflns_number 9336
_diffrn_reflns_theta_full 25.34
_diffrn_reflns_theta_max 25.34
_diffrn_reflns_theta_min 1.46
_exptl_absorpt_coefficient_mu 4.906
_exptl_absorpt_correction_T_max 0.3028
_exptl_absorpt_correction_T_min 0.2162
_exptl_absorpt_correction_type empirical
_exptl_absorpt_process_details
;
SADABS Sheldrick 1996
;
_exptl_crystal_colour black
_exptl_crystal_density_diffrn 1.770
_exptl_crystal_density_method 'not measured'
_exptl_crystal_description block
_exptl_crystal_F_000 952
_exptl_crystal_size_max 0.45
_exptl_crystal_size_mid 0.32
_exptl_crystal_size_min 0.32
_refine_diff_density_max 0.479
_refine_diff_density_min -0.387
_refine_diff_density_rms 0.059
_refine_ls_extinction_method none
_refine_ls_goodness_of_fit_ref 1.077
_refine_ls_hydrogen_treatment constr
_refine_ls_matrix_type full
_refine_ls_number_parameters 228
_refine_ls_number_reflns 3285
_refine_ls_number_restraints 0
_refine_ls_restrained_S_all 1.077
_refine_ls_R_factor_all 0.0262
_refine_ls_R_factor_gt 0.0214
_refine_ls_shift/su_max 0.003
_refine_ls_shift/su_mean 0.000
_refine_ls_structure_factor_coef Fsqd
_refine_ls_weighting_details 'calc w=1/[\s^2^(Fo^2^)+(0.0276P)^2^+0.6884P] where P=(Fo^2^+2Fc^2^)/3'
_refine_ls_weighting_scheme calc
_refine_ls_wR_factor_gt 0.0536
_refine_ls_wR_factor_ref 0.0552
_reflns_number_gt 2915
_reflns_number_total 3285
_reflns_threshold_expression >2\s(I)
_cod_data_source_file c1dt10200a.txt
_cod_data_source_block DecaBr2NQ
_cod_depositor_comments
;
The following automatic conversions were performed:

'_symmetry_cell_setting' value 'Monoclinic' changed to 'monoclinic'
according to /home/saulius/struct/CIF-dictionaries/cif_core.dic
dictionary named 'cif_core.dic' version 2.4.1 from 2010-06-29.

Automatic conversion script
Id: cif_fix_values 1715 2011-07-08 13:25:40Z adriana 
;
_cod_original_sg_symbol_H-M 'P 21/c'
_cod_database_code 7016311

loop_
_symmetry_equiv_pos_as_xyz
'x, y, z'
'-x, y+1/2, -z+1/2'
'-x, -y, -z'
'x, -y-1/2, z-1/2'

loop_
_atom_site_label
_atom_site_type_symbol
_atom_site_fract_x
_atom_site_fract_y
_atom_site_fract_z
_atom_site_U_iso_or_equiv
_atom_site_adp_type
_atom_site_occupancy
_atom_site_symmetry_multiplicity
_atom_site_calc_flag
_atom_site_refinement_flags
Fe1 Fe 0.5000 0.0000 1.0000 0.01874(10) Uani 1 2 d S
C6 C 0.35799(19) -0.2982(3) 0.9907(3) 0.0585(9) Uani 1 1 d .
H6A H 0.2939 -0.3245 1.0029 0.088 Uiso 1 1 calc R
H6B H 0.4032 -0.3543 1.0307 0.088 Uiso 1 1 calc R
H6C H 0.3669 -0.3278 0.9314 0.088 Uiso 1 1 calc R
C1 C 0.37361(15) -0.1227(3) 1.00199(17) 0.0311(5) Uani 1 1 d .
C5 C 0.39683(15) -0.0430(3) 1.08326(16) 0.0313(5) Uani 1 1 d .
Br2 Br 0.193501(17) 0.09522(3) 1.233853(14) 0.02988(8) Uani 1 1 d .
Br1 Br 0.162866(18) 0.42009(3) 1.106048(15) 0.03074(8) Uani 1 1 d .
C12 C 0.14803(15) 0.2138(2) 1.06154(14) 0.0229(5) Uani 1 1 d .
C14 C 0.14566(15) -0.0790(2) 1.07554(14) 0.0230(5) Uani 1 1 d .
C15 C 0.10202(15) -0.2407(3) 0.94176(15) 0.0267(5) Uani 1 1 d .
H15 H 0.1085 -0.3309 0.9768 0.032 Uiso 1 1 calc R
C18 C 0.07842(16) 0.0276(3) 0.83706(14) 0.0271(5) Uani 1 1 d .
H18 H 0.0696 0.1175 0.8020 0.032 Uiso 1 1 calc R
C3 C 0.38247(14) 0.1436(3) 0.97337(14) 0.0230(4) Uani 1 1 d .
C17 C 0.06552(16) -0.1210(3) 0.79956(15) 0.0287(5) Uani 1 1 d .
H17 H 0.0490 -0.1311 0.7394 0.034 Uiso 1 1 calc R
C20 C 0.11722(15) -0.0918(2) 0.97976(14) 0.0214(4) Uani 1 1 d .
C19 C 0.10448(14) 0.0432(3) 0.92680(14) 0.0218(4) Uani 1 1 d .
C11 C 0.11893(16) 0.2039(3) 0.96530(14) 0.0247(5) Uani 1 1 d .
C4 C 0.40259(15) 0.1224(3) 1.06563(15) 0.0263(5) Uani 1 1 d .
C2 C 0.36469(15) -0.0081(3) 0.93363(15) 0.0257(5) Uani 1 1 d .
C16 C 0.07734(16) -0.2550(3) 0.85222(15) 0.0294(5) Uani 1 1 d .
H16 H 0.0686 -0.3549 0.8271 0.035 Uiso 1 1 calc R
C7 C 0.33822(19) -0.0388(4) 0.83723(18) 0.0470(7) Uani 1 1 d .
H7A H 0.3591 -0.1430 0.8227 0.071 Uiso 1 1 calc R
H7B H 0.3688 0.0382 0.8031 0.071 Uiso 1 1 calc R
H7C H 0.2699 -0.0313 0.8244 0.071 Uiso 1 1 calc R
C9 C 0.42313(19) 0.2514(4) 1.13200(18) 0.0480(7) Uani 1 1 d .
H9A H 0.4583 0.3346 1.1068 0.072 Uiso 1 1 calc R
H9B H 0.4605 0.2095 1.1828 0.072 Uiso 1 1 calc R
H9C H 0.3638 0.2927 1.1490 0.072 Uiso 1 1 calc R
C8 C 0.37643(17) 0.2992(3) 0.92573(18) 0.0378(6) Uani 1 1 d .
H8A H 0.3867 0.2827 0.8652 0.057 Uiso 1 1 calc R
H8B H 0.4246 0.3697 0.9524 0.057 Uiso 1 1 calc R
H8C H 0.3141 0.3448 0.9292 0.057 Uiso 1 1 calc R
C13 C 0.16094(15) 0.0849(3) 1.11243(14) 0.0220(5) Uani 1 1 d .
C10 C 0.4102(2) -0.1219(4) 1.1723(2) 0.0619(10) Uani 1 1 d .
H10A H 0.3486 -0.1443 1.1920 0.093 Uiso 1 1 calc R
H10B H 0.4454 -0.0527 1.2136 0.093 Uiso 1 1 calc R
H10C H 0.4451 -0.2189 1.1679 0.093 Uiso 1 1 calc R
O2 O 0.15571(12) -0.19408(19) 1.12309(10) 0.0331(4) Uani 1 1 d .
O1 O 0.10683(14) 0.32309(19) 0.92101(11) 0.0400(4) Uani 1 1 d .

loop_
_atom_site_aniso_label
_atom_site_aniso_U_11
_atom_site_aniso_U_22
_atom_site_aniso_U_33
_atom_site_aniso_U_23
_atom_site_aniso_U_13
_atom_site_aniso_U_12
Fe1 0.0178(2) 0.0169(2) 0.0212(2) 0.00211(16) 0.00005(16) 0.00195(16)
C6 0.0314(15) 0.0251(14) 0.120(3) 0.0044(16) 0.0121(16) -0.0034(11)
C1 0.0178(11) 0.0221(11) 0.0537(16) 0.0035(10) 0.0058(10) 0.0005(9)
C5 0.0196(11) 0.0425(14) 0.0327(13) 0.0156(11) 0.0073(9) 0.0078(10)
Br2 0.03743(14) 0.03357(14) 0.01781(12) -0.00019(9) -0.00157(9) -0.00130(10)
Br1 0.04365(15) 0.02077(12) 0.02775(14) -0.00361(9) 0.00323(10) -0.00458(9)
C12 0.0261(11) 0.0208(11) 0.0223(11) -0.0020(9) 0.0045(9) -0.0016(9)
C14 0.0238(11) 0.0221(11) 0.0232(12) 0.0032(9) 0.0026(9) 0.0000(9)
C15 0.0261(11) 0.0212(11) 0.0325(13) 0.0009(9) 0.0010(9) 0.0022(9)
C18 0.0273(12) 0.0327(12) 0.0213(12) 0.0019(10) 0.0030(9) -0.0003(10)
C3 0.0179(10) 0.0212(11) 0.0296(12) 0.0021(9) 0.0011(9) 0.0034(9)
C17 0.0256(12) 0.0391(14) 0.0214(12) -0.0055(10) 0.0015(9) -0.0016(10)
C20 0.0178(10) 0.0235(11) 0.0226(11) -0.0006(9) 0.0015(8) 0.0015(8)
C19 0.0199(10) 0.0244(11) 0.0218(11) 0.0000(9) 0.0050(8) 0.0013(9)
C11 0.0289(11) 0.0244(12) 0.0213(11) 0.0009(9) 0.0052(9) -0.0001(9)
C4 0.0200(11) 0.0344(13) 0.0242(12) -0.0047(10) 0.0007(9) 0.0059(9)
C2 0.0188(11) 0.0284(12) 0.0295(12) -0.0060(10) -0.0006(9) 0.0009(9)
C16 0.0266(12) 0.0284(12) 0.0328(13) -0.0106(10) 0.0010(9) 0.0003(10)
C7 0.0308(14) 0.0672(19) 0.0412(16) -0.0209(14) -0.0059(11) 0.0056(13)
C9 0.0350(14) 0.066(2) 0.0416(16) -0.0279(14) -0.0014(12) 0.0079(13)
C8 0.0308(13) 0.0287(13) 0.0535(17) 0.0135(12) 0.0026(11) 0.0084(11)
C13 0.0236(11) 0.0253(12) 0.0171(11) -0.0007(8) 0.0023(8) -0.0007(9)
C10 0.0437(17) 0.095(3) 0.0497(19) 0.0436(18) 0.0168(14) 0.0254(17)
O2 0.0477(10) 0.0240(9) 0.0263(9) 0.0060(7) -0.0025(7) -0.0012(7)
O1 0.0711(13) 0.0241(9) 0.0242(9) 0.0059(7) 0.0018(8) -0.0002(8)

loop_
_atom_type_symbol
_atom_type_description
_atom_type_scat_dispersion_real
_atom_type_scat_dispersion_imag
_atom_type_scat_source
C C 0.0033 0.0016 'International Tables Vol C Tables 4.2.6.8 and 6.1.1.4'
H H 0.0000 0.0000 'International Tables Vol C Tables 4.2.6.8 and 6.1.1.4'
O O 0.0106 0.0060 'International Tables Vol C Tables 4.2.6.8 and 6.1.1.4'
Fe Fe 0.3463 0.8444 'International Tables Vol C Tables 4.2.6.8 and 6.1.1.4'
Br Br -0.2901 2.4595 'International Tables Vol C Tables 4.2.6.8 and 6.1.1.4'

loop_
_geom_angle_atom_site_label_1
_geom_angle_atom_site_label_2
_geom_angle_atom_site_label_3
_geom_angle
C1 C6 H6A 109.5
C1 C6 H6B 109.5
H6A C6 H6B 109.5
C1 C6 H6C 109.5
H6A C6 H6C 109.5
H6B C6 H6C 109.5
C2 C1 C5 108.4(2)
C2 C1 C6 125.8(3)
C5 C1 C6 125.8(3)
C1 C5 C4 108.1(2)
C1 C5 C10 125.1(3)
C4 C5 C10 126.8(3)
C13 C12 C11 122.38(19)
C13 C12 Br1 122.76(16)
C11 C12 Br1 114.85(15)
O2 C14 C20 122.5(2)
O2 C14 C13 120.7(2)
C20 C14 C13 116.87(18)
C16 C15 C20 120.3(2)
C16 C15 H15 119.9
C20 C15 H15 119.9
C17 C18 C19 120.3(2)
C17 C18 H18 119.8
C19 C18 H18 119.8
C4 C3 C2 108.54(19)
C4 C3 C8 126.0(2)
C2 C3 C8 125.5(2)
C18 C17 C16 119.7(2)
C18 C17 H17 120.1
C16 C17 H17 120.1
C15 C20 C19 119.3(2)
C15 C20 C14 119.50(19)
C19 C20 C14 121.21(19)
C18 C19 C20 120.0(2)
C18 C19 C11 119.3(2)
C20 C19 C11 120.73(19)
O1 C11 C19 122.0(2)
O1 C11 C12 120.8(2)
C19 C11 C12 117.11(18)
C3 C4 C5 107.5(2)
C3 C4 C9 125.9(2)
C5 C4 C9 126.5(2)
C1 C2 C3 107.4(2)
C1 C2 C7 126.7(2)
C3 C2 C7 125.9(2)
C15 C16 C17 120.4(2)
C15 C16 H16 119.8
C17 C16 H16 119.8
C2 C7 H7A 109.5
C2 C7 H7B 109.5
H7A C7 H7B 109.5
C2 C7 H7C 109.5
H7A C7 H7C 109.5
H7B C7 H7C 109.5
C4 C9 H9A 109.5
C4 C9 H9B 109.5
H9A C9 H9B 109.5
C4 C9 H9C 109.5
H9A C9 H9C 109.5
H9B C9 H9C 109.5
C3 C8 H8A 109.5
C3 C8 H8B 109.5
H8A C8 H8B 109.5
C3 C8 H8C 109.5
H8A C8 H8C 109.5
H8B C8 H8C 109.5
C12 C13 C14 121.69(19)
C12 C13 Br2 122.95(16)
C14 C13 Br2 115.30(15)
C5 C10 H10A 109.5
C5 C10 H10B 109.5
H10A C10 H10B 109.5
C5 C10 H10C 109.5
H10A C10 H10C 109.5
H10B C10 H10C 109.5

loop_
_geom_bond_atom_site_label_1
_geom_bond_atom_site_label_2
_geom_bond_distance
C6 C1 1.507(3)
C6 H6A 0.9600
C6 H6B 0.9600
C6 H6C 0.9600
C1 C2 1.420(3)
C1 C5 1.422(4)
C5 C4 1.426(3)
C5 C10 1.509(3)
Br2 C13 1.868(2)
Br1 C12 1.874(2)
C12 C13 1.340(3)
C12 C11 1.489(3)
C14 O2 1.213(3)
C14 C20 1.482(3)
C14 C13 1.502(3)
C15 C16 1.383(3)
C15 C20 1.393(3)
C15 H15 0.9300
C18 C17 1.384(3)
C18 C19 1.390(3)
C18 H18 0.9300
C3 C4 1.421(3)
C3 C2 1.429(3)
C3 C8 1.501(3)
C17 C16 1.389(3)
C17 H17 0.9300
C20 C19 1.399(3)
C19 C11 1.485(3)
C11 O1 1.215(3)
C4 C9 1.496(3)
C2 C7 1.505(3)
C16 H16 0.9300
C7 H7A 0.9600
C7 H7B 0.9600
C7 H7C 0.9600
C9 H9A 0.9600
C9 H9B 0.9600
C9 H9C 0.9600
C8 H8A 0.9600
C8 H8B 0.9600
C8 H8C 0.9600
C10 H10A 0.9600
C10 H10B 0.9600
C10 H10C 0.9600
